data_4343304
loop_
_publ_author_name
'Krivosudsk\'y, Luk\'a\<s'
'Schwendt, Peter'
'Gyepes, R\'obert'

_publ_section_title
;
 Unveiling of a Trinuclear Cyclic Peroxidovanadate: A Potential Oxidant in
 Vanadium-Catalyzed Reactions.
;
_journal_issue 13
_journal_name_full 'Inorganic chemistry'
_journal_page_first 6306
_journal_page_last 6311
_journal_paper_doi 10.1021/acs.inorgchem.5b00600
_journal_volume 54
_journal_year 2015
_chemical_formula_moiety 'O15 V3, 3(C16 H36 N), 2(H2 O)'
_chemical_formula_sum 'C48 H112 N3 O17 V3'
_chemical_formula_weight 1156.23
_chemical_name_systematic
; 
 ? 
;
_space_group_IT_number 14
_symmetry_cell_setting monoclinic
_symmetry_space_group_name_Hall '-P 2ybc'
_symmetry_space_group_name_H-M 'P 1 21/c 1'
_atom_sites_solution_hydrogens geom
_atom_sites_solution_primary direct
_atom_sites_solution_secondary difmap
_audit_creation_method SHELXL-97
_cell_angle_alpha 90.00
_cell_angle_beta 93.145(2)
_cell_angle_gamma 90.00
_cell_formula_units_Z 4
_cell_length_a 16.1241(8)
_cell_length_b 16.0913(8)
_cell_length_c 23.8767(13)
_cell_measurement_reflns_used 34
_cell_measurement_temperature 150(2)
_cell_measurement_theta_max 11.9119
_cell_measurement_theta_min 2.5495
_cell_volume 6185.7(5)
_computing_cell_refinement 'APEX2 v2014.9-0 (Bruker AXS)'
_computing_data_collection 'Bruker Instrument Service v2014.5.0.0'
_computing_data_reduction 'SAINT V8.34A (Bruker AXS Inc., 2013)'
_computing_structure_refinement 'SHELXL-97 (Sheldrick, 1997)'
_computing_structure_solution 'SHELXS-97 (Sheldrick, 1990)'
_diffrn_ambient_temperature 150(2)
_diffrn_measured_fraction_theta_full 0.999
_diffrn_measured_fraction_theta_max 0.999
_diffrn_radiation_monochromator graphite
_diffrn_radiation_source 'fine-focus sealed tube'
_diffrn_radiation_type MoK\a
_diffrn_radiation_wavelength 0.71073
_diffrn_reflns_av_R_equivalents 0.0998
_diffrn_reflns_av_sigmaI/netI 0.1059
_diffrn_reflns_limit_h_max 20
_diffrn_reflns_limit_h_min -20
_diffrn_reflns_limit_k_max 20
_diffrn_reflns_limit_k_min -20
_diffrn_reflns_limit_l_max 31
_diffrn_reflns_limit_l_min -30
_diffrn_reflns_number 70499
_diffrn_reflns_theta_full 27.50
_diffrn_reflns_theta_max 27.50
_diffrn_reflns_theta_min 1.53
_exptl_absorpt_coefficient_mu 0.507
_exptl_absorpt_correction_T_max 0.9157
_exptl_absorpt_correction_T_min 0.8208
_exptl_absorpt_correction_type multi-scan
_exptl_absorpt_process_details 'SADABS V2014/4 (Bruker AXS Inc.)'
_exptl_crystal_colour 'translucent yellow'
_exptl_crystal_density_diffrn 1.242
_exptl_crystal_density_method 'not measured'
_exptl_crystal_description fragment
_exptl_crystal_F_000 2504
_exptl_crystal_size_max 0.41
_exptl_crystal_size_mid 0.28
_exptl_crystal_size_min 0.18
_refine_diff_density_max 0.846
_refine_diff_density_min -0.626
_refine_diff_density_rms 0.077
_refine_ls_extinction_method none
_refine_ls_goodness_of_fit_ref 1.019
_refine_ls_hydrogen_treatment mixed
_refine_ls_matrix_type full
_refine_ls_number_parameters 657
_refine_ls_number_reflns 14204
_refine_ls_number_restraints 3
_refine_ls_restrained_S_all 1.020
_refine_ls_R_factor_all 0.1289
_refine_ls_R_factor_gt 0.0605
_refine_ls_shift/su_max 0.001
_refine_ls_shift/su_mean 0.000
_refine_ls_structure_factor_coef Fsqd
_refine_ls_weighting_details 'calc w=1/[\s^2^(Fo^2^)+(0.0443P)^2^+5.8349P] where P=(Fo^2^+2Fc^2^)/3'
_refine_ls_weighting_scheme calc
_refine_ls_wR_factor_gt 0.1142
_refine_ls_wR_factor_ref 0.1420
_reflns_number_gt 8166
_reflns_number_total 14204
_reflns_threshold_expression >2sigma(I)
_cod_data_source_file ic5b00600_si_001.cif
_cod_data_source_block lk_v3o3_3
_cod_depositor_comments
;
The following automatic conversions were performed:

'_symmetry_cell_setting' value 'Monoclinic' changed to 'monoclinic'
according to
/usr/data/users/saulius/crontab/automatic-downloads/rss-feeds/ACS/lib/dictionaries/cif_core.dic
dictionary named 'cif_core.dic' version 2.4.2 from 2011-04-26.

Automatic conversion script
Id: cif_fix_values 3271 2015-04-21 07:52:19Z andrius 

 Adding full bibliography for 4343304.cif.
;
_cod_original_sg_symbol_H-M P21/c
_cod_database_code 4343304

loop_
_symmetry_equiv_pos_as_xyz
'x, y, z'
'-x, y+1/2, -z+1/2'
'-x, -y, -z'
'x, -y-1/2, z-1/2'

loop_
_atom_site_label
_atom_site_type_symbol
_atom_site_fract_x
_atom_site_fract_y
_atom_site_fract_z
_atom_site_U_iso_or_equiv
_atom_site_adp_type
_atom_site_occupancy
_atom_site_symmetry_multiplicity
_atom_site_calc_flag
_atom_site_refinement_flags
V1 V 0.27944(4) 0.33105(4) 0.30333(2) 0.02179(14) Uani 1 1 d .
V2 V 0.31276(4) 0.30019(3) 0.17561(2) 0.02154(14) Uani 1 1 d .
V3 V 0.23754(4) 0.13963(4) 0.24829(3) 0.02877(16) Uani 1 1 d .
O1 O 0.20461(14) 0.30735(14) 0.24022(9) 0.0259(5) Uani 1 1 d .
O2 O 0.34701(14) 0.37268(13) 0.24120(9) 0.0253(5) Uani 1 1 d .
O3 O 0.29646(15) 0.41247(14) 0.19555(9) 0.0305(6) Uani 1 1 d .
O4 O 0.33622(13) 0.20460(13) 0.23133(9) 0.0236(5) Uani 1 1 d .
O5 O 0.19761(14) 0.24572(15) 0.28464(10) 0.0308(6) Uani 1 1 d .
O6 O 0.33072(15) 0.12226(13) 0.20545(10) 0.0318(6) Uani 1 1 d .
O7 O 0.17806(17) 0.06263(16) 0.20298(13) 0.0504(8) Uani 1 1 d .
O8 O 0.12566(15) 0.12536(16) 0.22814(12) 0.0425(7) Uani 1 1 d .
O9 O 0.25670(16) 0.09143(15) 0.30596(11) 0.0424(7) Uani 1 1 d .
O10 O 0.24273(15) 0.22406(14) 0.13914(9) 0.0305(6) Uani 1 1 d .
O11 O 0.22567(17) 0.30878(15) 0.12081(10) 0.0389(7) Uani 1 1 d .
O12 O 0.39629(15) 0.29914(16) 0.14277(10) 0.0375(6) Uani 1 1 d .
O13 O 0.32590(16) 0.26510(16) 0.36027(10) 0.0368(6) Uani 1 1 d .
O14 O 0.38613(16) 0.31794(17) 0.33553(10) 0.0403(7) Uani 1 1 d .
O15 O 0.23609(15) 0.40805(15) 0.33274(9) 0.0349(6) Uani 1 1 d .
N1 N 0.51357(16) 0.06036(15) 0.32968(10) 0.0188(6) Uani 1 1 d .
C1 C 0.5021(2) -0.03286(18) 0.32286(13) 0.0212(7) Uani 1 1 d .
H1A H 0.5476 -0.0545 0.3008 0.025 Uiso 1 1 calc R
H1B H 0.5078 -0.0588 0.3605 0.025 Uiso 1 1 calc R
C2 C 0.4203(2) -0.0605(2) 0.29474(14) 0.0268(8) Uani 1 1 d .
H2A H 0.4135 -0.0361 0.2567 0.032 Uiso 1 1 calc R
H2B H 0.3737 -0.0411 0.3167 0.032 Uiso 1 1 calc R
C3 C 0.4192(2) -0.1554(2) 0.29084(15) 0.0318(9) Uani 1 1 d .
H3A H 0.4664 -0.1741 0.2692 0.038 Uiso 1 1 calc R
H3B H 0.4266 -0.1791 0.3291 0.038 Uiso 1 1 calc R
C4 C 0.3397(2) -0.1883(2) 0.26323(16) 0.0398(10) Uani 1 1 d .
H4A H 0.2927 -0.1701 0.2844 0.060 Uiso 1 1 calc R
H4B H 0.3415 -0.2492 0.2625 0.060 Uiso 1 1 calc R
H4C H 0.3332 -0.1670 0.2248 0.060 Uiso 1 1 calc R
C5 C 0.59761(19) 0.07143(19) 0.36055(13) 0.0212(7) Uani 1 1 d .
H5A H 0.5976 0.0398 0.3961 0.025 Uiso 1 1 calc R
H5B H 0.6403 0.0463 0.3376 0.025 Uiso 1 1 calc R
C6 C 0.6232(2) 0.1600(2) 0.37415(14) 0.0269(8) Uani 1 1 d .
H6A H 0.5806 0.1869 0.3964 0.032 Uiso 1 1 calc R
H6B H 0.6276 0.1919 0.3390 0.032 Uiso 1 1 calc R
C7 C 0.7064(2) 0.1602(2) 0.40733(17) 0.0386(10) Uani 1 1 d .
H7A H 0.7014 0.1273 0.4420 0.046 Uiso 1 1 calc R
H7B H 0.7483 0.1328 0.3848 0.046 Uiso 1 1 calc R
C8 C 0.7364(3) 0.2467(3) 0.4230(2) 0.0540(12) Uani 1 1 d .
H8A H 0.7423 0.2795 0.3888 0.081 Uiso 1 1 calc R
H8B H 0.7903 0.2431 0.4439 0.081 Uiso 1 1 calc R
H8C H 0.6961 0.2736 0.4464 0.081 Uiso 1 1 calc R
C9 C 0.5102(2) 0.1034(2) 0.27292(13) 0.0213(7) Uani 1 1 d .
H9A H 0.4542 0.0946 0.2547 0.026 Uiso 1 1 calc R
H9B H 0.5171 0.1639 0.2792 0.026 Uiso 1 1 calc R
C10 C 0.5742(2) 0.0752(2) 0.23283(14) 0.0283(8) Uani 1 1 d .
H10A H 0.5749 0.0138 0.2310 0.034 Uiso 1 1 calc R
H10B H 0.6301 0.0942 0.2466 0.034 Uiso 1 1 calc R
C11 C 0.5538(2) 0.1107(2) 0.17439(14) 0.0308(8) Uani 1 1 d .
H11A H 0.4980 0.0912 0.1607 0.037 Uiso 1 1 calc R
H11B H 0.5521 0.1721 0.1766 0.037 Uiso 1 1 calc R
C12 C 0.6170(3) 0.0850(3) 0.13292(16) 0.0522(12) Uani 1 1 d .
H12A H 0.6704 0.1116 0.1430 0.078 Uiso 1 1 calc R
H12B H 0.5976 0.1021 0.0951 0.078 Uiso 1 1 calc R
H12C H 0.6238 0.0244 0.1340 0.078 Uiso 1 1 calc R
C13 C 0.4438(2) 0.0980(2) 0.36205(13) 0.0219(7) Uani 1 1 d .
H13A H 0.4537 0.1585 0.3658 0.026 Uiso 1 1 calc R
H13B H 0.3908 0.0904 0.3397 0.026 Uiso 1 1 calc R
C14 C 0.4344(2) 0.0620(2) 0.42011(14) 0.0290(8) Uani 1 1 d .
H14A H 0.4846 0.0746 0.4443 0.035 Uiso 1 1 calc R
H14B H 0.4287 0.0008 0.4175 0.035 Uiso 1 1 calc R
C15 C 0.3583(2) 0.0984(2) 0.44594(14) 0.0296(8) Uani 1 1 d .
H15A H 0.3084 0.0859 0.4214 0.036 Uiso 1 1 calc R
H15B H 0.3642 0.1596 0.4482 0.036 Uiso 1 1 calc R
C16 C 0.3461(3) 0.0642(3) 0.50438(16) 0.0467(11) Uani 1 1 d .
H16A H 0.3371 0.0040 0.5021 0.070 Uiso 1 1 calc R
H16B H 0.2977 0.0907 0.5199 0.070 Uiso 1 1 calc R
H16C H 0.3956 0.0757 0.5288 0.070 Uiso 1 1 calc R
N2 N 0.28271(17) 0.09662(16) 0.00771(10) 0.0231(6) Uani 1 1 d .
C17 C 0.2198(2) 0.1655(2) 0.01401(13) 0.0272(8) Uani 1 1 d .
H17A H 0.2436 0.2064 0.0414 0.033 Uiso 1 1 calc R
H17B H 0.1699 0.1414 0.0301 0.033 Uiso 1 1 calc R
C18 C 0.1928(2) 0.2115(2) -0.03958(14) 0.0306(9) Uani 1 1 d .
H18A H 0.2422 0.2323 -0.0580 0.037 Uiso 1 1 calc R
H18B H 0.1625 0.1731 -0.0658 0.037 Uiso 1 1 calc R
C19 C 0.1372(3) 0.2835(2) -0.02597(16) 0.0419(10) Uani 1 1 d .
H19A H 0.1666 0.3195 0.0023 0.050 Uiso 1 1 calc R
H19B H 0.0867 0.2618 -0.0093 0.050 Uiso 1 1 calc R
C20 C 0.1118(3) 0.3353(3) -0.07748(17) 0.0507(12) Uani 1 1 d .
H20A H 0.1616 0.3555 -0.0949 0.076 Uiso 1 1 calc R
H20B H 0.0784 0.3827 -0.0663 0.076 Uiso 1 1 calc R
H20C H 0.0790 0.3010 -0.1044 0.076 Uiso 1 1 calc R
C21 C 0.2968(2) 0.0584(2) 0.06569(13) 0.0258(8) Uani 1 1 d .
H21A H 0.3114 0.1033 0.0928 0.031 Uiso 1 1 calc R
H21B H 0.2440 0.0333 0.0767 0.031 Uiso 1 1 calc R
C22 C 0.3640(2) -0.0074(2) 0.07041(13) 0.0289(8) Uani 1 1 d .
H22A H 0.4181 0.0179 0.0625 0.035 Uiso 1 1 calc R
H22B H 0.3516 -0.0514 0.0422 0.035 Uiso 1 1 calc R
C23 C 0.3696(2) -0.0456(2) 0.12884(13) 0.0302(9) Uani 1 1 d .
H23A H 0.3756 -0.0009 0.1572 0.036 Uiso 1 1 calc R
H23B H 0.3175 -0.0761 0.1351 0.036 Uiso 1 1 calc R
C24 C 0.4424(3) -0.1046(2) 0.13612(15) 0.0400(10) Uani 1 1 d .
H24A H 0.4345 -0.1511 0.1099 0.060 Uiso 1 1 calc R
H24B H 0.4461 -0.1259 0.1746 0.060 Uiso 1 1 calc R
H24C H 0.4938 -0.0751 0.1286 0.060 Uiso 1 1 calc R
C25 C 0.3628(2) 0.1303(2) -0.01359(13) 0.0250(8) Uani 1 1 d .
H25A H 0.3501 0.1569 -0.0505 0.030 Uiso 1 1 calc R
H25B H 0.4004 0.0830 -0.0197 0.030 Uiso 1 1 calc R
C26 C 0.4087(2) 0.1927(2) 0.02424(14) 0.0294(8) Uani 1 1 d .
H26A H 0.4192 0.1685 0.0621 0.035 Uiso 1 1 calc R
H26B H 0.3743 0.2431 0.0279 0.035 Uiso 1 1 calc R
C27 C 0.4911(2) 0.2159(2) -0.00016(15) 0.0354(9) Uani 1 1 d .
H27A H 0.5251 0.1652 -0.0037 0.043 Uiso 1 1 calc R
H27B H 0.4801 0.2393 -0.0382 0.043 Uiso 1 1 calc R
C28 C 0.5398(3) 0.2791(3) 0.03602(17) 0.0489(11) Uani 1 1 d .
H28A H 0.5080 0.3309 0.0374 0.073 Uiso 1 1 calc R
H28B H 0.5932 0.2901 0.0198 0.073 Uiso 1 1 calc R
H28C H 0.5494 0.2570 0.0741 0.073 Uiso 1 1 calc R
C29 C 0.2512(2) 0.0319(2) -0.03463(13) 0.0302(9) Uani 1 1 d .
H29A H 0.2410 0.0598 -0.0713 0.036 Uiso 1 1 calc R
H29B H 0.2958 -0.0095 -0.0390 0.036 Uiso 1 1 calc R
C30 C 0.1737(3) -0.0137(3) -0.02121(18) 0.0617(14) Uani 1 1 d .
H30A H 0.1276 0.0264 -0.0181 0.074 Uiso 1 1 calc R
H30B H 0.1826 -0.0422 0.0154 0.074 Uiso 1 1 calc R
C31 C 0.1501(4) -0.0779(4) -0.0668(2) 0.0910(15) Uani 1 1 d .
H31A H 0.1280 -0.0479 -0.1006 0.109 Uiso 1 1 calc R
H31B H 0.2012 -0.1071 -0.0769 0.109 Uiso 1 1 calc R
C32 C 0.0895(4) -0.1396(4) -0.0520(2) 0.0910(15) Uani 1 1 d .
H32A H 0.1093 -0.1682 -0.0176 0.136 Uiso 1 1 calc R
H32B H 0.0817 -0.1801 -0.0825 0.136 Uiso 1 1 calc R
H32C H 0.0364 -0.1121 -0.0459 0.136 Uiso 1 1 calc R
N3 N 0.02471(16) 0.47526(16) 0.20799(11) 0.0217(6) Uani 1 1 d .
C33 C -0.06561(19) 0.4796(2) 0.18584(13) 0.0226(7) Uani 1 1 d .
H33A H -0.1007 0.4887 0.2180 0.027 Uiso 1 1 calc R
H33B H -0.0722 0.5286 0.1610 0.027 Uiso 1 1 calc R
C34 C -0.0982(2) 0.4040(2) 0.15376(15) 0.0306(8) Uani 1 1 d .
H34A H -0.0652 0.3951 0.1205 0.037 Uiso 1 1 calc R
H34B H -0.0923 0.3542 0.1779 0.037 Uiso 1 1 calc R
C35 C -0.1884(2) 0.4162(2) 0.13531(15) 0.0324(9) Uani 1 1 d .
H35A H -0.1936 0.4668 0.1118 0.039 Uiso 1 1 calc R
H35B H -0.2206 0.4253 0.1689 0.039 Uiso 1 1 calc R
C36 C -0.2258(3) 0.3433(2) 0.10232(17) 0.0446(11) Uani 1 1 d .
H36A H -0.1954 0.3349 0.0683 0.067 Uiso 1 1 calc R
H36B H -0.2843 0.3549 0.0919 0.067 Uiso 1 1 calc R
H36C H -0.2218 0.2930 0.1255 0.067 Uiso 1 1 calc R
C37 C 0.0814(2) 0.4518(2) 0.16204(13) 0.0247(8) Uani 1 1 d .
H37A H 0.0658 0.3957 0.1481 0.030 Uiso 1 1 calc R
H37B H 0.1391 0.4487 0.1783 0.030 Uiso 1 1 calc R
C38 C 0.0791(2) 0.5114(2) 0.11275(14) 0.0276(8) Uani 1 1 d .
H38A H 0.0209 0.5187 0.0981 0.033 Uiso 1 1 calc R
H38B H 0.1004 0.5663 0.1255 0.033 Uiso 1 1 calc R
C39 C 0.1308(3) 0.4794(2) 0.06639(15) 0.0426(10) Uani 1 1 d .
H39A H 0.1113 0.4231 0.0553 0.051 Uiso 1 1 calc R
H39B H 0.1894 0.4747 0.0807 0.051 Uiso 1 1 calc R
C40 C 0.1262(3) 0.5353(3) 0.01520(16) 0.0451(11) Uani 1 1 d .
H40A H 0.0689 0.5372 -0.0007 0.068 Uiso 1 1 calc R
H40B H 0.1626 0.5134 -0.0129 0.068 Uiso 1 1 calc R
H40C H 0.1443 0.5915 0.0261 0.068 Uiso 1 1 calc R
C41 C 0.0464(2) 0.5602(2) 0.23164(14) 0.0250(8) Uani 1 1 d .
H41A H 0.0380 0.6015 0.2011 0.030 Uiso 1 1 calc R
H41B H 0.0067 0.5737 0.2605 0.030 Uiso 1 1 calc R
C42 C 0.1335(2) 0.5707(2) 0.25750(16) 0.0347(9) Uani 1 1 d .
H42A H 0.1744 0.5553 0.2298 0.042 Uiso 1 1 calc R
H42B H 0.1417 0.5334 0.2903 0.042 Uiso 1 1 calc R
C43 C 0.1473(2) 0.6608(2) 0.27589(17) 0.0439(11) Uani 1 1 d .
H43A H 0.1025 0.6772 0.3004 0.053 Uiso 1 1 calc R
H43B H 0.2007 0.6647 0.2983 0.053 Uiso 1 1 calc R
C44 C 0.1487(4) 0.7203(3) 0.2280(2) 0.086(2) Uani 1 1 d .
H44A H 0.1908 0.7027 0.2024 0.129 Uiso 1 1 calc R
H44B H 0.1623 0.7760 0.2423 0.129 Uiso 1 1 calc R
H44C H 0.0941 0.7212 0.2080 0.129 Uiso 1 1 calc R
C45 C 0.0362(2) 0.4087(2) 0.25280(13) 0.0270(8) Uani 1 1 d .
H45A H 0.0228 0.3541 0.2354 0.032 Uiso 1 1 calc R
H45B H 0.0955 0.4075 0.2659 0.032 Uiso 1 1 calc R
C46 C -0.0156(2) 0.4189(2) 0.30353(14) 0.0352(9) Uani 1 1 d .
H46A H -0.0092 0.4761 0.3185 0.042 Uiso 1 1 calc R
H46B H -0.0750 0.4099 0.2925 0.042 Uiso 1 1 calc R
C47 C 0.0124(3) 0.3568(3) 0.34825(16) 0.0481(11) Uani 1 1 d .
H47A H 0.0709 0.3685 0.3607 0.058 Uiso 1 1 calc R
H47B H 0.0101 0.3002 0.3320 0.058 Uiso 1 1 calc R
C48 C -0.0410(3) 0.3597(3) 0.39883(18) 0.0666(15) Uani 1 1 d .
H48A H -0.0384 0.4154 0.4154 0.100 Uiso 1 1 calc R
H48B H -0.0204 0.3189 0.4267 0.100 Uiso 1 1 calc R
H48C H -0.0987 0.3465 0.3870 0.100 Uiso 1 1 calc R
O50 O 0.0866(2) 0.0735(2) 0.10179(14) 0.0759(11) Uani 1 1 d D
H50A H 0.123(3) 0.076(3) 0.1365(15) 0.091 Uiso 1 1 d D
O51 O 0.0588(2) 0.2413(2) 0.14698(17) 0.0522(8) Uani 1 1 d D
H51A H 0.086(2) 0.209(2) 0.1695(14) 0.042(13) Uiso 1 1 d D
H51B H 0.097(2) 0.261(3) 0.1321(19) 0.064(19) Uiso 1 1 d D

loop_
_atom_site_aniso_label
_atom_site_aniso_U_11
_atom_site_aniso_U_22
_atom_site_aniso_U_33
_atom_site_aniso_U_23
_atom_site_aniso_U_13
_atom_site_aniso_U_12
V1 0.0266(3) 0.0247(3) 0.0142(3) -0.0031(2) 0.0024(2) -0.0020(3)
V2 0.0279(3) 0.0220(3) 0.0152(3) -0.0020(2) 0.0048(2) -0.0031(3)
V3 0.0250(3) 0.0206(3) 0.0399(4) 0.0031(3) -0.0049(3) -0.0050(3)
O1 0.0269(13) 0.0279(13) 0.0231(12) 0.0013(10) 0.0033(10) 0.0005(11)
O2 0.0298(13) 0.0249(13) 0.0215(13) -0.0023(10) 0.0049(10) -0.0068(11)
O3 0.0443(16) 0.0219(13) 0.0255(13) 0.0035(10) 0.0036(11) -0.0015(11)
O4 0.0239(13) 0.0195(12) 0.0271(13) -0.0064(10) -0.0018(10) -0.0012(10)
O5 0.0299(14) 0.0315(14) 0.0312(14) 0.0052(11) 0.0033(11) -0.0011(11)
O6 0.0322(14) 0.0171(12) 0.0454(16) -0.0111(11) -0.0058(12) 0.0035(11)
O7 0.0425(17) 0.0315(15) 0.075(2) -0.0096(15) -0.0141(15) -0.0074(13)
O8 0.0277(15) 0.0362(16) 0.0626(19) 0.0034(14) -0.0053(13) -0.0092(12)
O9 0.0434(17) 0.0328(15) 0.0502(17) 0.0163(13) -0.0046(14) -0.0046(13)
O10 0.0373(15) 0.0279(14) 0.0255(13) -0.0063(11) -0.0060(11) 0.0047(11)
O11 0.0566(18) 0.0359(15) 0.0226(14) -0.0007(12) -0.0115(12) 0.0103(13)
O12 0.0394(15) 0.0434(16) 0.0314(14) -0.0079(12) 0.0175(12) -0.0086(13)
O13 0.0422(16) 0.0413(15) 0.0266(14) 0.0039(12) -0.0002(12) 0.0055(13)
O14 0.0340(15) 0.0534(18) 0.0326(15) -0.0029(13) -0.0047(12) -0.0068(13)
O15 0.0463(16) 0.0370(15) 0.0217(13) -0.0081(11) 0.0031(12) 0.0084(13)
N1 0.0228(15) 0.0149(13) 0.0188(14) 0.0028(11) 0.0017(11) 0.0010(11)
C1 0.0283(19) 0.0143(16) 0.0210(18) -0.0011(13) 0.0029(14) 0.0032(14)
C2 0.030(2) 0.0228(18) 0.0272(19) -0.0051(15) 0.0029(16) -0.0007(16)
C3 0.042(2) 0.0228(19) 0.030(2) -0.0010(16) -0.0010(17) -0.0052(17)
C4 0.047(3) 0.036(2) 0.037(2) -0.0122(18) 0.0094(19) -0.0122(19)
C5 0.0207(18) 0.0212(17) 0.0213(18) 0.0017(14) -0.0022(14) 0.0015(14)
C6 0.029(2) 0.0243(19) 0.0273(19) 0.0034(15) 0.0002(15) -0.0010(15)
C7 0.033(2) 0.034(2) 0.047(2) 0.0059(19) -0.0094(18) -0.0074(18)
C8 0.050(3) 0.041(3) 0.069(3) 0.005(2) -0.019(2) -0.016(2)
C9 0.0284(19) 0.0183(17) 0.0171(17) 0.0039(14) -0.0006(14) 0.0055(15)
C10 0.032(2) 0.029(2) 0.0242(19) 0.0068(15) 0.0025(16) 0.0049(16)
C11 0.041(2) 0.032(2) 0.0192(18) 0.0010(16) 0.0032(16) 0.0043(18)
C12 0.053(3) 0.076(3) 0.029(2) 0.014(2) 0.016(2) 0.013(2)
C13 0.0231(18) 0.0203(17) 0.0225(18) -0.0021(14) 0.0025(14) 0.0054(14)
C14 0.034(2) 0.0285(19) 0.0246(19) 0.0046(16) 0.0051(16) 0.0060(17)
C15 0.029(2) 0.033(2) 0.028(2) 0.0023(16) 0.0065(16) 0.0031(16)
C16 0.048(3) 0.051(3) 0.043(3) 0.010(2) 0.020(2) 0.005(2)
N2 0.0349(17) 0.0244(15) 0.0098(14) 0.0006(11) 0.0002(12) 0.0055(13)
C17 0.033(2) 0.0311(19) 0.0172(17) -0.0016(15) 0.0002(15) 0.0064(16)
C18 0.038(2) 0.034(2) 0.0188(18) 0.0007(16) -0.0022(16) 0.0065(17)
C19 0.048(3) 0.043(2) 0.033(2) -0.0037(19) -0.0075(19) 0.017(2)
C20 0.059(3) 0.041(2) 0.050(3) 0.007(2) -0.016(2) 0.014(2)
C21 0.042(2) 0.0240(18) 0.0115(16) 0.0001(14) 0.0004(15) 0.0022(16)
C22 0.047(2) 0.0227(18) 0.0163(18) -0.0002(14) -0.0001(16) 0.0094(17)
C23 0.050(2) 0.0238(19) 0.0166(18) 0.0010(15) 0.0008(16) 0.0059(17)
C24 0.062(3) 0.034(2) 0.024(2) 0.0055(17) 0.0030(19) 0.017(2)
C25 0.032(2) 0.0286(19) 0.0142(17) 0.0019(14) 0.0016(14) 0.0075(16)
C26 0.040(2) 0.029(2) 0.0192(18) 0.0007(15) 0.0015(16) -0.0013(17)
C27 0.038(2) 0.043(2) 0.026(2) -0.0010(17) 0.0028(17) -0.0013(19)
C28 0.043(3) 0.060(3) 0.044(3) -0.002(2) 0.002(2) -0.010(2)
C29 0.048(2) 0.032(2) 0.0100(17) -0.0023(15) -0.0007(16) -0.0019(18)
C30 0.071(3) 0.082(4) 0.033(2) -0.022(2) 0.010(2) -0.033(3)
C31 0.110(4) 0.114(4) 0.050(2) -0.030(2) 0.009(2) -0.057(3)
C32 0.110(4) 0.114(4) 0.050(2) -0.030(2) 0.009(2) -0.057(3)
N3 0.0220(15) 0.0229(15) 0.0201(15) -0.0009(12) 0.0010(12) 0.0023(12)
C33 0.0208(18) 0.0282(19) 0.0190(17) 0.0016(14) 0.0019(14) 0.0029(15)
C34 0.030(2) 0.030(2) 0.031(2) -0.0069(16) -0.0027(16) 0.0044(17)
C35 0.031(2) 0.034(2) 0.032(2) 0.0001(17) 0.0021(17) -0.0072(17)
C36 0.048(3) 0.048(3) 0.038(2) -0.003(2) -0.003(2) -0.014(2)
C37 0.0239(19) 0.0294(19) 0.0215(18) -0.0012(15) 0.0073(15) 0.0044(15)
C38 0.029(2) 0.031(2) 0.0227(19) 0.0009(15) 0.0064(15) 0.0035(16)
C39 0.060(3) 0.040(2) 0.030(2) 0.0023(18) 0.018(2) 0.007(2)
C40 0.048(3) 0.059(3) 0.029(2) 0.006(2) 0.0066(19) -0.007(2)
C41 0.0278(19) 0.0242(18) 0.0231(18) -0.0048(15) 0.0031(15) 0.0012(15)
C42 0.033(2) 0.038(2) 0.032(2) 0.0022(18) -0.0085(17) -0.0033(18)
C43 0.033(2) 0.046(3) 0.052(3) -0.017(2) -0.001(2) -0.006(2)
C44 0.092(4) 0.045(3) 0.114(5) 0.018(3) -0.056(4) -0.027(3)
C45 0.028(2) 0.031(2) 0.0215(18) 0.0049(15) -0.0009(15) 0.0019(16)
C46 0.035(2) 0.046(2) 0.025(2) 0.0022(17) 0.0062(17) 0.0009(19)
C47 0.046(3) 0.069(3) 0.029(2) 0.019(2) -0.0004(19) -0.001(2)
C48 0.072(3) 0.091(4) 0.039(3) 0.029(3) 0.017(2) 0.000(3)
O50 0.082(3) 0.085(3) 0.060(2) -0.010(2) -0.0022(19) -0.013(2)
O51 0.039(2) 0.0372(18) 0.078(3) -0.0025(17) -0.0185(19) 0.0033(16)

loop_
_atom_type_symbol
_atom_type_description
_atom_type_scat_dispersion_real
_atom_type_scat_dispersion_imag
_atom_type_scat_source
C C 0.0033 0.0016 'International Tables Vol C Tables 4.2.6.8 and 6.1.1.4'
H H 0.0000 0.0000 'International Tables Vol C Tables 4.2.6.8 and 6.1.1.4'
N N 0.0061 0.0033 'International Tables Vol C Tables 4.2.6.8 and 6.1.1.4'
O O 0.0106 0.0060 'International Tables Vol C Tables 4.2.6.8 and 6.1.1.4'
V V 0.3005 0.5294 'International Tables Vol C Tables 4.2.6.8 and 6.1.1.4'

loop_
_geom_angle_atom_site_label_1
_geom_angle_atom_site_label_2
_geom_angle_atom_site_label_3
_geom_angle
O15 V1 O13 106.86(12)
O15 V1 O14 108.82(12)
O13 V1 O14 45.75(11)
O15 V1 O1 103.14(11)
O13 V1 O1 132.51(11)
O14 V1 O1 146.28(11)
O15 V1 O5 109.91(12)
O13 V1 O5 90.34(11)
O14 V1 O5 128.16(11)
O1 V1 O5 44.53(9)
O15 V1 O2 109.50(11)
O13 V1 O2 121.40(11)
O14 V1 O2 79.37(11)
O1 V1 O2 80.14(9)
O5 V1 O2 117.20(10)
O12 V2 O10 105.75(12)
O12 V2 O11 106.18(13)
O10 V2 O11 45.97(10)
O12 V2 O3 105.47(12)
O10 V2 O3 131.41(11)
O11 V2 O3 89.78(11)
O12 V2 O2 100.73(11)
O10 V2 O2 152.49(10)
O11 V2 O2 131.83(10)
O3 V2 O2 44.25(9)
O12 V2 O4 100.36(12)
O10 V2 O4 83.98(9)
O11 V2 O4 127.76(10)
O3 V2 O4 125.13(9)
O2 V2 O4 84.07(9)
O12 V2 O1 169.07(11)
O10 V2 O1 83.56(9)
O11 V2 O1 84.36(10)
O3 V2 O1 71.06(9)
O2 V2 O1 69.39(8)
O4 V2 O1 74.55(8)
O9 V3 O8 107.64(13)
O9 V3 O7 104.21(13)
O8 V3 O7 46.29(11)
O9 V3 O6 105.91(13)
O8 V3 O6 129.32(12)
O7 V3 O6 89.23(12)
O9 V3 O4 108.42(12)
O8 V3 O4 143.06(11)
O7 V3 O4 128.87(12)
O6 V3 O4 44.61(9)
O9 V3 O5 95.19(12)
O8 V3 O5 83.60(11)
O7 V3 O5 129.56(11)
O6 V3 O5 129.50(10)
O4 V3 O5 85.43(9)
O5 O1 V1 68.57(13)
O5 O1 V2 121.55(15)
V1 O1 V2 93.83(9)
O3 O2 V1 113.10(16)
O3 O2 V2 63.71(12)
V1 O2 V2 104.24(10)
O2 O3 V2 72.04(13)
O6 O4 V3 64.78(13)
O6 O4 V2 113.56(16)
V3 O4 V2 114.16(11)
O1 O5 V1 66.91(13)
O1 O5 V3 102.76(15)
V1 O5 V3 117.70(12)
O4 O6 V3 70.61(13)
O8 O7 V3 66.20(14)
O7 O8 V3 67.51(14)
O11 O10 V2 67.75(13)
O10 O11 V2 66.28(13)
O14 O13 V1 67.38(14)
O13 O14 V1 66.87(14)
C5 N1 C1 105.6(2)
C5 N1 C9 111.5(2)
C1 N1 C9 110.9(2)
C5 N1 C13 111.8(2)
C1 N1 C13 111.0(2)
C9 N1 C13 106.2(2)
C2 C1 N1 115.8(3)
C2 C1 H1A 108.3
N1 C1 H1A 108.3
C2 C1 H1B 108.3
N1 C1 H1B 108.3
H1A C1 H1B 107.4
C1 C2 C3 109.1(3)
C1 C2 H2A 109.9
C3 C2 H2A 109.9
C1 C2 H2B 109.9
C3 C2 H2B 109.9
H2A C2 H2B 108.3
C4 C3 C2 112.6(3)
C4 C3 H3A 109.1
C2 C3 H3A 109.1
C4 C3 H3B 109.1
C2 C3 H3B 109.1
H3A C3 H3B 107.8
C3 C4 H4A 109.5
C3 C4 H4B 109.5
H4A C4 H4B 109.5
C3 C4 H4C 109.5
H4A C4 H4C 109.5
H4B C4 H4C 109.5
C6 C5 N1 116.1(3)
C6 C5 H5A 108.3
N1 C5 H5A 108.3
C6 C5 H5B 108.3
N1 C5 H5B 108.3
H5A C5 H5B 107.4
C5 C6 C7 109.6(3)
C5 C6 H6A 109.7
C7 C6 H6A 109.7
C5 C6 H6B 109.7
C7 C6 H6B 109.7
H6A C6 H6B 108.2
C8 C7 C6 113.1(3)
C8 C7 H7A 109.0
C6 C7 H7A 109.0
C8 C7 H7B 109.0
C6 C7 H7B 109.0
H7A C7 H7B 107.8
C7 C8 H8A 109.5
C7 C8 H8B 109.5
H8A C8 H8B 109.5
C7 C8 H8C 109.5
H8A C8 H8C 109.5
H8B C8 H8C 109.5
C10 C9 N1 115.7(3)
C10 C9 H9A 108.3
N1 C9 H9A 108.3
C10 C9 H9B 108.3
N1 C9 H9B 108.3
H9A C9 H9B 107.4
C9 C10 C11 110.2(3)
C9 C10 H10A 109.6
C11 C10 H10A 109.6
C9 C10 H10B 109.6
C11 C10 H10B 109.6
H10A C10 H10B 108.1
C12 C11 C10 112.0(3)
C12 C11 H11A 109.2
C10 C11 H11A 109.2
C12 C11 H11B 109.2
C10 C11 H11B 109.2
H11A C11 H11B 107.9
C11 C12 H12A 109.5
C11 C12 H12B 109.5
H12A C12 H12B 109.5
C11 C12 H12C 109.5
H12A C12 H12C 109.5
H12B C12 H12C 109.5
C14 C13 N1 115.1(3)
C14 C13 H13A 108.5
N1 C13 H13A 108.5
C14 C13 H13B 108.5
N1 C13 H13B 108.5
H13A C13 H13B 107.5
C13 C14 C15 110.3(3)
C13 C14 H14A 109.6
C15 C14 H14A 109.6
C13 C14 H14B 109.6
C15 C14 H14B 109.6
H14A C14 H14B 108.1
C14 C15 C16 112.3(3)
C14 C15 H15A 109.1
C16 C15 H15A 109.1
C14 C15 H15B 109.1
C16 C15 H15B 109.1
H15A C15 H15B 107.9
C15 C16 H16A 109.5
C15 C16 H16B 109.5
H16A C16 H16B 109.5
C15 C16 H16C 109.5
H16A C16 H16C 109.5
H16B C16 H16C 109.5
C25 N2 C17 111.0(3)
C25 N2 C29 106.4(2)
C17 N2 C29 111.5(3)
C25 N2 C21 111.3(3)
C17 N2 C21 105.9(2)
C29 N2 C21 110.9(2)
N2 C17 C18 115.8(3)
N2 C17 H17A 108.3
C18 C17 H17A 108.3
N2 C17 H17B 108.3
C18 C17 H17B 108.3
H17A C17 H17B 107.4
C19 C18 C17 109.8(3)
C19 C18 H18A 109.7
C17 C18 H18A 109.7
C19 C18 H18B 109.7
C17 C18 H18B 109.7
H18A C18 H18B 108.2
C18 C19 C20 112.5(3)
C18 C19 H19A 109.1
C20 C19 H19A 109.1
C18 C19 H19B 109.1
C20 C19 H19B 109.1
H19A C19 H19B 107.8
C19 C20 H20A 109.5
C19 C20 H20B 109.5
H20A C20 H20B 109.5
C19 C20 H20C 109.5
H20A C20 H20C 109.5
H20B C20 H20C 109.5
C22 C21 N2 114.9(3)
C22 C21 H21A 108.5
N2 C21 H21A 108.5
C22 C21 H21B 108.5
N2 C21 H21B 108.5
H21A C21 H21B 107.5
C21 C22 C23 110.9(3)
C21 C22 H22A 109.5
C23 C22 H22A 109.5
C21 C22 H22B 109.5
C23 C22 H22B 109.5
H22A C22 H22B 108.0
C24 C23 C22 111.4(3)
C24 C23 H23A 109.3
C22 C23 H23A 109.3
C24 C23 H23B 109.3
C22 C23 H23B 109.3
H23A C23 H23B 108.0
C23 C24 H24A 109.5
C23 C24 H24B 109.5
H24A C24 H24B 109.5
C23 C24 H24C 109.5
H24A C24 H24C 109.5
H24B C24 H24C 109.5
N2 C25 C26 115.8(3)
N2 C25 H25A 108.3
C26 C25 H25A 108.3
N2 C25 H25B 108.3
C26 C25 H25B 108.3
H25A C25 H25B 107.4
C25 C26 C27 110.0(3)
C25 C26 H26A 109.7
C27 C26 H26A 109.7
C25 C26 H26B 109.7
C27 C26 H26B 109.7
H26A C26 H26B 108.2
C28 C27 C26 112.3(3)
C28 C27 H27A 109.1
C26 C27 H27A 109.1
C28 C27 H27B 109.1
C26 C27 H27B 109.1
H27A C27 H27B 107.9
C27 C28 H28A 109.5
C27 C28 H28B 109.5
H28A C28 H28B 109.5
C27 C28 H28C 109.5
H28A C28 H28C 109.5
H28B C28 H28C 109.5
C30 C29 N2 116.5(3)
C30 C29 H29A 108.2
N2 C29 H29A 108.2
C30 C29 H29B 108.2
N2 C29 H29B 108.2
H29A C29 H29B 107.3
C29 C30 C31 110.8(4)
C29 C30 H30A 109.5
C31 C30 H30A 109.5
C29 C30 H30B 109.5
C31 C30 H30B 109.5
H30A C30 H30B 108.1
C32 C31 C30 115.6(4)
C32 C31 H31A 108.4
C30 C31 H31A 108.4
C32 C31 H31B 108.4
C30 C31 H31B 108.4
H31A C31 H31B 107.5
C31 C32 H32A 109.5
C31 C32 H32B 109.5
H32A C32 H32B 109.5
C31 C32 H32C 109.5
H32A C32 H32C 109.5
H32B C32 H32C 109.5
C41 N3 C37 111.1(3)
C41 N3 C45 111.0(2)
C37 N3 C45 106.2(2)
C41 N3 C33 106.6(2)
C37 N3 C33 111.3(2)
C45 N3 C33 110.7(2)
C34 C33 N3 115.9(3)
C34 C33 H33A 108.3
N3 C33 H33A 108.3
C34 C33 H33B 108.3
N3 C33 H33B 108.3
H33A C33 H33B 107.4
C35 C34 C33 110.2(3)
C35 C34 H34A 109.6
C33 C34 H34A 109.6
C35 C34 H34B 109.6
C33 C34 H34B 109.6
H34A C34 H34B 108.1
C34 C35 C36 113.6(3)
C34 C35 H35A 108.8
C36 C35 H35A 108.8
C34 C35 H35B 108.8
C36 C35 H35B 108.8
H35A C35 H35B 107.7
C35 C36 H36A 109.5
C35 C36 H36B 109.5
H36A C36 H36B 109.5
C35 C36 H36C 109.5
H36A C36 H36C 109.5
H36B C36 H36C 109.5
N3 C37 C38 114.5(3)
N3 C37 H37A 108.6
C38 C37 H37A 108.6
N3 C37 H37B 108.6
C38 C37 H37B 108.6
H37A C37 H37B 107.6
C39 C38 C37 111.2(3)
C39 C38 H38A 109.4
C37 C38 H38A 109.4
C39 C38 H38B 109.4
C37 C38 H38B 109.4
H38A C38 H38B 108.0
C38 C39 C40 112.6(3)
C38 C39 H39A 109.1
C40 C39 H39A 109.1
C38 C39 H39B 109.1
C40 C39 H39B 109.1
H39A C39 H39B 107.8
C39 C40 H40A 109.5
C39 C40 H40B 109.5
H40A C40 H40B 109.5
C39 C40 H40C 109.5
H40A C40 H40C 109.5
H40B C40 H40C 109.5
C42 C41 N3 116.3(3)
C42 C41 H41A 108.2
N3 C41 H41A 108.2
C42 C41 H41B 108.2
N3 C41 H41B 108.2
H41A C41 H41B 107.4
C41 C42 C43 109.9(3)
C41 C42 H42A 109.7
C43 C42 H42A 109.7
C41 C42 H42B 109.7
C43 C42 H42B 109.7
H42A C42 H42B 108.2
C44 C43 C42 113.4(4)
C44 C43 H43A 108.9
C42 C43 H43A 108.9
C44 C43 H43B 108.9
C42 C43 H43B 108.9
H43A C43 H43B 107.7
C43 C44 H44A 109.5
C43 C44 H44B 109.5
H44A C44 H44B 109.5
C43 C44 H44C 109.5
H44A C44 H44C 109.5
H44B C44 H44C 109.5
C46 C45 N3 115.8(3)
C46 C45 H45A 108.3
N3 C45 H45A 108.3
C46 C45 H45B 108.3
N3 C45 H45B 108.3
H45A C45 H45B 107.4
C47 C46 C45 109.6(3)
C47 C46 H46A 109.7
C45 C46 H46A 109.7
C47 C46 H46B 109.7
C45 C46 H46B 109.7
H46A C46 H46B 108.2
C46 C47 C48 112.3(4)
C46 C47 H47A 109.1
C48 C47 H47A 109.1
C46 C47 H47B 109.1
C48 C47 H47B 109.1
H47A C47 H47B 107.9
C47 C48 H48A 109.5
C47 C48 H48B 109.5
H48A C48 H48B 109.5
C47 C48 H48C 109.5
H48A C48 H48C 109.5
H48B C48 H48C 109.5
H51A O51 H51B 98(4)

loop_
_geom_bond_atom_site_label_1
_geom_bond_atom_site_label_2
_geom_bond_distance
V1 O15 1.603(2)
V1 O13 1.850(2)
V1 O14 1.857(3)
V1 O1 1.916(2)
V1 O5 1.939(2)
V1 O2 2.004(2)
V2 O12 1.595(2)
V2 O10 1.851(2)
V2 O11 1.871(2)
V2 O3 1.890(2)
V2 O2 2.006(2)
V2 O4 2.055(2)
V2 O1 2.394(2)
V3 O9 1.596(3)
V3 O8 1.856(2)
V3 O7 1.874(3)
V3 O6 1.884(3)
V3 O4 1.965(2)
V3 O5 2.036(2)
O1 O5 1.461(3)
O2 O3 1.471(3)
O4 O6 1.463(3)
O7 O8 1.466(4)
O10 O11 1.453(3)
O13 O14 1.441(3)
N1 C5 1.517(4)
N1 C1 1.519(4)
N1 C9 1.520(4)
N1 C13 1.525(4)
C1 C2 1.514(4)
C1 H1A 0.9900
C1 H1B 0.9900
C2 C3 1.531(4)
C2 H2A 0.9900
C2 H2B 0.9900
C3 C4 1.504(5)
C3 H3A 0.9900
C3 H3B 0.9900
C4 H4A 0.9800
C4 H4B 0.9800
C4 H4C 0.9800
C5 C6 1.514(4)
C5 H5A 0.9900
C5 H5B 0.9900
C6 C7 1.520(5)
C6 H6A 0.9900
C6 H6B 0.9900
C7 C8 1.514(5)
C7 H7A 0.9900
C7 H7B 0.9900
C8 H8A 0.9800
C8 H8B 0.9800
C8 H8C 0.9800
C9 C10 1.516(4)
C9 H9A 0.9900
C9 H9B 0.9900
C10 C11 1.527(4)
C10 H10A 0.9900
C10 H10B 0.9900
C11 C12 1.517(5)
C11 H11A 0.9900
C11 H11B 0.9900
C12 H12A 0.9800
C12 H12B 0.9800
C12 H12C 0.9800
C13 C14 1.518(4)
C13 H13A 0.9900
C13 H13B 0.9900
C14 C15 1.521(5)
C14 H14A 0.9900
C14 H14B 0.9900
C15 C16 1.523(5)
C15 H15A 0.9900
C15 H15B 0.9900
C16 H16A 0.9800
C16 H16B 0.9800
C16 H16C 0.9800
N2 C25 1.514(4)
N2 C17 1.515(4)
N2 C29 1.519(4)
N2 C21 1.521(4)
C17 C18 1.521(4)
C17 H17A 0.9900
C17 H17B 0.9900
C18 C19 1.511(5)
C18 H18A 0.9900
C18 H18B 0.9900
C19 C20 1.523(5)
C19 H19A 0.9900
C19 H19B 0.9900
C20 H20A 0.9800
C20 H20B 0.9800
C20 H20C 0.9800
C21 C22 1.513(5)
C21 H21A 0.9900
C21 H21B 0.9900
C22 C23 1.523(4)
C22 H22A 0.9900
C22 H22B 0.9900
C23 C24 1.513(5)
C23 H23A 0.9900
C23 H23B 0.9900
C24 H24A 0.9800
C24 H24B 0.9800
C24 H24C 0.9800
C25 C26 1.516(5)
C25 H25A 0.9900
C25 H25B 0.9900
C26 C27 1.526(5)
C26 H26A 0.9900
C26 H26B 0.9900
C27 C28 1.524(5)
C27 H27A 0.9900
C27 H27B 0.9900
C28 H28A 0.9800
C28 H28B 0.9800
C28 H28C 0.9800
C29 C30 1.499(5)
C29 H29A 0.9900
C29 H29B 0.9900
C30 C31 1.533(6)
C30 H30A 0.9900
C30 H30B 0.9900
C31 C32 1.451(7)
C31 H31A 0.9900
C31 H31B 0.9900
C32 H32A 0.9800
C32 H32B 0.9800
C32 H32C 0.9800
N3 C41 1.513(4)
N3 C37 1.514(4)
N3 C45 1.518(4)
N3 C33 1.523(4)
C33 C34 1.515(5)
C33 H33A 0.9900
C33 H33B 0.9900
C34 C35 1.509(5)
C34 H34A 0.9900
C34 H34B 0.9900
C35 C36 1.519(5)
C35 H35A 0.9900
C35 H35B 0.9900
C36 H36A 0.9800
C36 H36B 0.9800
C36 H36C 0.9800
C37 C38 1.517(4)
C37 H37A 0.9900
C37 H37B 0.9900
C38 C39 1.512(5)
C38 H38A 0.9900
C38 H38B 0.9900
C39 C40 1.516(5)
C39 H39A 0.9900
C39 H39B 0.9900
C40 H40A 0.9800
C40 H40B 0.9800
C40 H40C 0.9800
C41 C42 1.512(5)
C41 H41A 0.9900
C41 H41B 0.9900
C42 C43 1.528(5)
C42 H42A 0.9900
C42 H42B 0.9900
C43 C44 1.492(6)
C43 H43A 0.9900
C43 H43B 0.9900
C44 H44A 0.9800
C44 H44B 0.9800
C44 H44C 0.9800
C45 C46 1.517(5)
C45 H45A 0.9900
C45 H45B 0.9900
C46 C47 1.513(5)
C46 H46A 0.9900
C46 H46B 0.9900
C47 C48 1.522(6)
C47 H47A 0.9900
C47 H47B 0.9900
C48 H48A 0.9800
C48 H48B 0.9800
C48 H48C 0.9800
O50 H50A 0.99(3)
O51 H51A 0.86(2)
O51 H51B 0.80(3)

loop_
_geom_torsion_atom_site_label_1
_geom_torsion_atom_site_label_2
_geom_torsion_atom_site_label_3
_geom_torsion_atom_site_label_4
_geom_torsion
O15 V1 O1 O5 -105.14(15)
O13 V1 O1 O5 23.03(19)
O14 V1 O1 O5 93.7(2)
O2 V1 O1 O5 146.96(14)
O15 V1 O1 V2 132.37(11)
O13 V1 O1 V2 -99.45(14)
O14 V1 O1 V2 -28.8(2)
O5 V1 O1 V2 -122.49(15)
O2 V1 O1 V2 24.47(8)
O12 V2 O1 O5 -66.9(6)
O10 V2 O1 O5 81.96(19)
O11 V2 O1 O5 128.19(19)
O3 V2 O1 O5 -140.1(2)
O2 V2 O1 O5 -92.95(19)
O4 V2 O1 O5 -3.55(17)
O12 V2 O1 V1 0.2(6)
O10 V2 O1 V1 149.09(11)
O11 V2 O1 V1 -164.68(11)
O3 V2 O1 V1 -72.97(10)
O2 V2 O1 V1 -25.82(9)
O4 V2 O1 V1 63.58(9)
O15 V1 O2 O3 -64.02(19)
O13 V1 O2 O3 170.77(16)
O14 V1 O2 O3 -170.38(18)
O1 V1 O2 O3 36.55(16)
O5 V1 O2 O3 62.01(19)
O15 V1 O2 V2 -131.15(12)
O13 V1 O2 V2 103.63(13)
O14 V1 O2 V2 122.48(12)
O1 V1 O2 V2 -30.59(10)
O5 V1 O2 V2 -5.13(14)
O12 V2 O2 O3 101.22(16)
O10 V2 O2 O3 -94.6(2)
O11 V2 O2 O3 -22.15(19)
O4 V2 O2 O3 -159.32(14)
O1 V2 O2 O3 -83.64(14)
O12 V2 O2 V1 -149.75(12)
O10 V2 O2 V1 14.4(3)
O11 V2 O2 V1 86.87(16)
O3 V2 O2 V1 109.03(16)
O4 V2 O2 V1 -50.30(10)
O1 V2 O2 V1 25.39(9)
V1 O2 O3 V2 -95.03(12)
O12 V2 O3 O2 -89.58(15)
O10 V2 O3 O2 142.13(15)
O11 V2 O3 O2 163.68(14)
O4 V2 O3 O2 25.43(17)
O1 V2 O3 O2 79.57(13)
O9 V3 O4 O6 94.23(16)
O8 V3 O4 O6 -98.8(2)
O7 V3 O4 O6 -32.69(19)
O5 V3 O4 O6 -171.81(14)
O9 V3 O4 V2 -159.93(13)
O8 V3 O4 V2 7.0(2)
O7 V3 O4 V2 73.15(17)
O6 V3 O4 V2 105.84(16)
O5 V3 O4 V2 -65.97(11)
O12 V2 O4 O6 -73.52(19)
O10 V2 O4 O6 31.44(17)
O11 V2 O4 O6 46.5(2)
O3 V2 O4 O6 169.09(16)
O2 V2 O4 O6 -173.38(18)
O1 V2 O4 O6 116.41(17)
O12 V2 O4 V3 -145.23(13)
O10 V2 O4 V3 -40.26(12)
O11 V2 O4 V3 -25.24(17)
O3 V2 O4 V3 97.38(14)
O2 V2 O4 V3 114.91(12)
O1 V2 O4 V3 44.70(10)
V2 O1 O5 V1 80.98(14)
V1 O1 O5 V3 -114.93(12)
V2 O1 O5 V3 -33.95(19)
O15 V1 O5 O1 88.66(15)
O13 V1 O5 O1 -163.24(14)
O14 V1 O5 O1 -135.20(15)
O2 V1 O5 O1 -37.16(16)
O15 V1 O5 V3 -178.62(12)
O13 V1 O5 V3 -70.52(14)
O14 V1 O5 V3 -42.48(19)
O1 V1 O5 V3 92.72(16)
O2 V1 O5 V3 55.56(16)
O9 V3 O5 O1 160.83(17)
O8 V3 O5 O1 -91.95(17)
O7 V3 O5 O1 -85.9(2)
O6 V3 O5 O1 45.3(2)
O4 V3 O5 O1 52.71(15)
O9 V3 O5 V1 90.42(15)
O8 V3 O5 V1 -162.37(15)
O7 V3 O5 V1 -156.33(14)
O6 V3 O5 V1 -25.15(19)
O4 V3 O5 V1 -17.70(13)
V2 O4 O6 V3 -106.75(13)
O9 V3 O6 O4 -100.30(15)
O8 V3 O6 O4 129.85(15)
O7 V3 O6 O4 155.13(15)
O5 V3 O6 O4 10.60(19)
O9 V3 O7 O8 100.97(18)
O6 V3 O7 O8 -152.81(16)
O4 V3 O7 O8 -130.52(16)
O5 V3 O7 O8 -8.3(2)
O9 V3 O8 O7 -93.01(19)
O6 V3 O8 O7 36.2(2)
O4 V3 O8 O7 100.0(2)
O5 V3 O8 O7 173.56(17)
O12 V2 O10 O11 -97.47(17)
O3 V2 O10 O11 30.7(2)
O2 V2 O10 O11 98.7(2)
O4 V2 O10 O11 163.44(15)
O1 V2 O10 O11 88.37(15)
O12 V2 O11 O10 96.47(17)
O3 V2 O11 O10 -157.47(15)
O2 V2 O11 O10 -142.22(15)
O4 V2 O11 O10 -21.01(19)
O1 V2 O11 O10 -86.48(14)
O15 V1 O13 O14 -100.10(17)
O1 V1 O13 O14 133.02(16)
O5 V1 O13 O14 148.94(15)
O2 V1 O13 O14 26.31(18)
O15 V1 O14 O13 95.50(17)
O1 V1 O14 O13 -103.9(2)
O5 V1 O14 O13 -41.00(19)
O2 V1 O14 O13 -157.36(16)
C5 N1 C1 C2 177.8(3)
C9 N1 C1 C2 -61.2(3)
C13 N1 C1 C2 56.5(3)
N1 C1 C2 C3 179.6(3)
C1 C2 C3 C4 -179.9(3)
C1 N1 C5 C6 -178.4(3)
C9 N1 C5 C6 61.1(3)
C13 N1 C5 C6 -57.6(4)
N1 C5 C6 C7 177.3(3)
C5 C6 C7 C8 -179.7(3)
C5 N1 C9 C10 58.4(4)
C1 N1 C9 C10 -58.9(4)
C13 N1 C9 C10 -179.6(3)
N1 C9 C10 C11 169.2(3)
C9 C10 C11 C12 179.3(3)
C5 N1 C13 C14 -59.6(4)
C1 N1 C13 C14 57.9(4)
C9 N1 C13 C14 178.5(3)
N1 C13 C14 C15 -174.7(3)
C13 C14 C15 C16 -180.0(3)
C25 N2 C17 C18 61.4(4)
C29 N2 C17 C18 -57.1(4)
C21 N2 C17 C18 -177.7(3)
N2 C17 C18 C19 -174.3(3)
C17 C18 C19 C20 176.8(3)
C25 N2 C21 C22 -53.9(4)
C17 N2 C21 C22 -174.7(3)
C29 N2 C21 C22 64.3(4)
N2 C21 C22 C23 -176.4(3)
C21 C22 C23 C24 -173.8(3)
C17 N2 C25 C26 62.2(3)
C29 N2 C25 C26 -176.3(3)
C21 N2 C25 C26 -55.4(4)
N2 C25 C26 C27 175.5(3)
C25 C26 C27 C28 179.6(3)
C25 N2 C29 C30 177.2(3)
C17 N2 C29 C30 -61.6(4)
C21 N2 C29 C30 56.1(4)
N2 C29 C30 C31 -179.0(4)
C29 C30 C31 C32 165.1(5)
C41 N3 C33 C34 173.0(3)
C37 N3 C33 C34 51.7(4)
C45 N3 C33 C34 -66.2(4)
N3 C33 C34 C35 179.0(3)
C33 C34 C35 C36 179.5(3)
C41 N3 C37 C38 -59.2(4)
C45 N3 C37 C38 -179.9(3)
C33 N3 C37 C38 59.5(4)
N3 C37 C38 C39 -174.5(3)
C37 C38 C39 C40 177.0(3)
C37 N3 C41 C42 -59.9(4)
C45 N3 C41 C42 58.1(4)
C33 N3 C41 C42 178.7(3)
N3 C41 C42 C43 176.4(3)
C41 C42 C43 C44 -68.0(5)
C41 N3 C45 C46 59.6(4)
C37 N3 C45 C46 -179.6(3)
C33 N3 C45 C46 -58.6(4)
N3 C45 C46 C47 -170.8(3)
C45 C46 C47 C48 -176.0(4)
